data_2013947
loop_
_publ_author_name
'Hong-Xiang Sun'
'Yuan-Jiang Pan'

_publ_section_title
;
 3\b,6\b-Dihydroxyolean-12-en-27-oic acid: a cytotoxic and
 apoptosis-inducing oleanane triterpenoid from the rhizome of
 <i>Astilbe chinensis</i>
;
_journal_issue 4
_journal_name_full 'Acta Crystallographica Section C'
_journal_page_first o300
_journal_page_last o302
_journal_paper_doi 10.1107/S0108270104005530
_journal_volume 60
_journal_year 2004
_chemical_formula_iupac 'C30 H48 O4'
_chemical_formula_moiety 'C30 H48 O4'
_chemical_formula_sum 'C30 H48 O4'
_chemical_formula_weight 472.68
_chemical_melting_point 513
_chemical_name_systematic
;
3\b,6\b-dihydroxy-olean-12-en-27-oic acid
;
_space_group_IT_number 19
_symmetry_cell_setting orthorhombic
_symmetry_space_group_name_Hall 'P 2ac 2ab'
_symmetry_space_group_name_H-M 'P 21 21 21'
_atom_sites_solution_hydrogens geom
_atom_sites_solution_primary direct
_atom_sites_solution_secondary difmap
_audit_creation_method SHELXL-97
_cell_angle_alpha 90.00
_cell_angle_beta 90.00
_cell_angle_gamma 90.00
_cell_formula_units_Z 4
_cell_length_a 12.016(2)
_cell_length_b 14.141(2)
_cell_length_c 15.406(2)
_cell_measurement_reflns_used 36
_cell_measurement_temperature 288(2)
_cell_measurement_theta_max 14.22
_cell_measurement_theta_min 5.76
_cell_volume 2617.8(7)
_computing_cell_refinement XSCANS
_computing_data_collection 'XSCANS (Siemens, 1994)'
_computing_data_reduction 'SHELXTL/PC (Siemens, 1991) '
_computing_molecular_graphics SHELXTL/PC
_computing_publication_material SHELXTL/PC
_computing_structure_refinement 'SHELXL97 (Sheldrick, 1997)'
_computing_structure_solution 'SHELXS97 (Sheldrick, 1990)'
_diffrn_ambient_temperature 288(2)
_diffrn_measured_fraction_theta_full 1.000
_diffrn_measured_fraction_theta_max 1.000
_diffrn_measurement_device_type 'Siemens P4'
_diffrn_measurement_method '\w scans'
_diffrn_radiation_monochromator graphite
_diffrn_radiation_source 'normal-focus sealed tube'
_diffrn_radiation_type MoK\a
_diffrn_radiation_wavelength 0.71073
_diffrn_reflns_av_R_equivalents 0.0071
_diffrn_reflns_av_sigmaI/netI 0.0383
_diffrn_reflns_limit_h_max 15
_diffrn_reflns_limit_h_min 0
_diffrn_reflns_limit_k_max 18
_diffrn_reflns_limit_k_min 0
_diffrn_reflns_limit_l_max 19
_diffrn_reflns_limit_l_min -1
_diffrn_reflns_number 3481
_diffrn_reflns_theta_full 27.00
_diffrn_reflns_theta_max 27.00
_diffrn_reflns_theta_min 1.95
_diffrn_standards_decay_% 2.10
_diffrn_standards_interval_count 97
_diffrn_standards_number 3
_exptl_absorpt_coefficient_mu 0.077
_exptl_absorpt_correction_type none
_exptl_absorpt_process_details '(ABSO in NRCVAX; Gabe et al., 1989)'
_exptl_crystal_colour colorless
_exptl_crystal_density_diffrn 1.199
_exptl_crystal_density_method 'not measured'
_exptl_crystal_description prism
_exptl_crystal_F_000 1040
_exptl_crystal_size_max 0.58
_exptl_crystal_size_mid 0.58
_exptl_crystal_size_min 0.38
_refine_diff_density_max 0.224
_refine_diff_density_min -0.158
_refine_ls_abs_structure_details 'not determined'
_refine_ls_extinction_coef 0.0030(5)
_refine_ls_extinction_expression Fc^*^=kFc[1+0.001xFc^2^\l^3^/sin(2\q)]^-1/4^
_refine_ls_extinction_method SHELXL97
_refine_ls_goodness_of_fit_ref 0.941
_refine_ls_hydrogen_treatment mixed
_refine_ls_matrix_type full
_refine_ls_number_parameters 327
_refine_ls_number_reflns 3209
_refine_ls_number_restraints 3
_refine_ls_restrained_S_all 0.940
_refine_ls_R_factor_all 0.0484
_refine_ls_R_factor_gt 0.0367
_refine_ls_shift/su_max 0.000
_refine_ls_shift/su_mean 0.000
_refine_ls_structure_factor_coef Fsqd
_refine_ls_weighting_details 'calc w=1/[\s^2^(Fo^2^)+(0.0509P)^2^] where P=(Fo^2^+2Fc^2^)/3'
_refine_ls_weighting_scheme calc
_refine_ls_wR_factor_gt 0.0832
_refine_ls_wR_factor_ref 0.0860
_reflns_number_gt 2549
_reflns_number_total 3209
_reflns_threshold_expression I>2\s(I)
_cod_data_source_file fa1051.cif
_cod_data_source_block I
_cod_depositor_comments
;
The following automatic conversions were performed:
'_symmetry_cell_setting' value 'Orthorhombic' changed to 'orthorhombic'
according to '/home/saulius/struct/CIF-dictionaries/cif_core.dic'
dictionary named 'cif_core.dic' version 2.4.1 from 2010-06-29.

Automatic conversion script
Id: cif_fix_enum 1527 2010-12-29 10:47:43Z saulius 

The following automatic conversions were performed:

'_symmetry_cell_setting' value 'Orthorhombic' changed to
'orthorhombic' according to
/home/saulius/struct/CIF-dictionaries/cif_core.dic dictionary named
'cif_core.dic' version 2.4.1 from 2010-06-29.

Automatic conversion script
Id: cif_fix_values 1715 2011-07-08 13:25:40Z adriana 
;
_cod_original_cell_volume 2617.6(4)
_cod_original_sg_symbol_H-M 'P21 21 21'
_cod_database_code 2013947
_cod_database_fobs_code 2013947

loop_
_symmetry_equiv_pos_as_xyz
'x, y, z'
'-x+1/2, -y, z+1/2'
'-x, y+1/2, -z+1/2'
'x+1/2, -y+1/2, -z'

loop_
_atom_site_label
_atom_site_fract_x
_atom_site_fract_y
_atom_site_fract_z
_atom_site_U_iso_or_equiv
_atom_site_adp_type
_atom_site_calc_flag
_atom_site_refinement_flags
_atom_site_occupancy
_atom_site_disorder_assembly
_atom_site_disorder_group
_atom_site_type_symbol
O1 0.41431(16) 0.56850(12) 0.80579(11) 0.0381(4) Uani d D 1 . . O
O2 0.59346(14) 0.25242(11) 0.63496(11) 0.0348(4) Uani d D 1 . . O
O3 0.32604(13) 0.41372(12) 0.35577(11) 0.0371(4) Uani d . 1 . . O
O4 0.31939(14) 0.25658(13) 0.34323(13) 0.0434(5) Uani d D 1 . . O
C1 0.53468(19) 0.56935(15) 0.58009(14) 0.0265(5) Uani d . 1 . . C
H1A 0.5920 0.6095 0.5554 0.032 Uiso calc R 1 . . H
H1B 0.4666 0.5808 0.5480 0.032 Uiso calc R 1 . . H
C2 0.5163(2) 0.59848(16) 0.67434(15) 0.0325(6) Uani d . 1 . . C
H2A 0.5866 0.5963 0.7052 0.039 Uiso calc R 1 . . H
H2B 0.4890 0.6630 0.6763 0.039 Uiso calc R 1 . . H
C3 0.4335(2) 0.53390(15) 0.71851(14) 0.0287(5) Uani d . 1 . . C
H3 0.3631 0.5381 0.6867 0.034 Uiso calc R 1 . . H
C4 0.47061(18) 0.42926(15) 0.71842(14) 0.0265(5) Uani d . 1 . . C
C5 0.48714(17) 0.40284(14) 0.62007(14) 0.0219(4) Uani d . 1 . . C
H5 0.4150 0.4199 0.5948 0.026 Uiso calc R 1 . . H
C6 0.49456(19) 0.29644(14) 0.60042(14) 0.0245(5) Uani d . 1 . . C
H6 0.4313 0.2668 0.6300 0.029 Uiso calc R 1 . . H
C7 0.47814(19) 0.27848(14) 0.50355(14) 0.0255(5) Uani d . 1 . . C
H7A 0.4008 0.2910 0.4897 0.031 Uiso calc R 1 . . H
H7B 0.4913 0.2118 0.4927 0.031 Uiso calc R 1 . . H
C8 0.55112(17) 0.33587(14) 0.44020(14) 0.0216(4) Uani d . 1 . . C
C9 0.54956(18) 0.44216(14) 0.46777(13) 0.0210(4) Uani d . 1 . . C
H9 0.4736 0.4637 0.4558 0.025 Uiso calc R 1 . . H
C10 0.56922(17) 0.46450(14) 0.56680(14) 0.0218(5) Uani d . 1 . . C
C11 0.6234(2) 0.50020(16) 0.40749(14) 0.0294(5) Uani d . 1 . . C
H11A 0.6097 0.5669 0.4175 0.035 Uiso calc R 1 . . H
H11B 0.7008 0.4876 0.4211 0.035 Uiso calc R 1 . . H
C12 0.60304(18) 0.47827(15) 0.31432(14) 0.0264(5) Uani d . 1 . . C
H12 0.6321 0.5204 0.2738 0.032 Uiso calc R 1 . . H
C13 0.54763(17) 0.40468(15) 0.28359(14) 0.0229(5) Uani d . 1 . . C
C14 0.50139(18) 0.32693(14) 0.34306(14) 0.0230(5) Uani d . 1 . . C
C15 0.5305(2) 0.22913(15) 0.30318(15) 0.0299(5) Uani d . 1 . . C
H15A 0.6088 0.2165 0.3134 0.036 Uiso calc R 1 . . H
H15B 0.4882 0.1809 0.3334 0.036 Uiso calc R 1 . . H
C16 0.5075(2) 0.22026(15) 0.20549(15) 0.0335(6) Uani d . 1 . . C
H16A 0.5317 0.1585 0.1857 0.040 Uiso calc R 1 . . H
H16B 0.4280 0.2250 0.1955 0.040 Uiso calc R 1 . . H
C17 0.56720(19) 0.29681(16) 0.15263(15) 0.0282(5) Uani d . 1 . . C
C18 0.53032(18) 0.39438(15) 0.18595(14) 0.0241(5) Uani d . 1 . . C
H18 0.5799 0.4406 0.1585 0.029 Uiso calc R 1 . . H
C19 0.41134(19) 0.41996(17) 0.15634(15) 0.0312(5) Uani d . 1 . . C
H19A 0.3591 0.3762 0.1826 0.037 Uiso calc R 1 . . H
H19B 0.3933 0.4830 0.1767 0.037 Uiso calc R 1 . . H
C20 0.3980(2) 0.41655(19) 0.05701(16) 0.0366(6) Uani d . 1 . . C
C21 0.4278(2) 0.31673(19) 0.02688(16) 0.0397(6) Uani d . 1 . . C
H21A 0.3737 0.2726 0.0501 0.048 Uiso calc R 1 . . H
H21B 0.4232 0.3141 -0.0359 0.048 Uiso calc R 1 . . H
C22 0.5428(2) 0.28644(19) 0.05488(16) 0.0374(6) Uani d . 1 . . C
H22A 0.5971 0.3235 0.0229 0.045 Uiso calc R 1 . . H
H22B 0.5533 0.2207 0.0388 0.045 Uiso calc R 1 . . H
C23 0.3744(2) 0.37145(16) 0.75525(16) 0.0363(6) Uani d . 1 . . C
H23A 0.3974 0.3069 0.7624 0.044 Uiso calc R 1 . . H
H23B 0.3124 0.3741 0.7160 0.044 Uiso calc R 1 . . H
H23C 0.3527 0.3970 0.8105 0.044 Uiso calc R 1 . . H
C24 0.5715(2) 0.41357(18) 0.77786(15) 0.0376(6) Uani d . 1 . . C
H24A 0.5488 0.4196 0.8374 0.045 Uiso calc R 1 . . H
H24B 0.6275 0.4599 0.7651 0.045 Uiso calc R 1 . . H
H24C 0.6011 0.3514 0.7683 0.045 Uiso calc R 1 . . H
C25 0.69269(18) 0.45571(16) 0.59580(15) 0.0296(5) Uani d . 1 . . C
H25A 0.7054 0.4954 0.6454 0.036 Uiso calc R 1 . . H
H25B 0.7405 0.4751 0.5492 0.036 Uiso calc R 1 . . H
H25C 0.7084 0.3912 0.6108 0.036 Uiso calc R 1 . . H
C26 0.67168(19) 0.29729(16) 0.44107(16) 0.0313(5) Uani d . 1 . . C
H26A 0.7079 0.3163 0.4938 0.038 Uiso calc R 1 . . H
H26B 0.7117 0.3222 0.3922 0.038 Uiso calc R 1 . . H
H26C 0.6701 0.2295 0.4377 0.038 Uiso calc R 1 . . H
C27 0.37316(19) 0.33784(16) 0.34782(14) 0.0269(5) Uani d . 1 . . C
C28 0.69407(19) 0.28671(19) 0.16289(17) 0.0394(6) Uani d . 1 . . C
H28A 0.7168 0.2252 0.1434 0.047 Uiso calc R 1 . . H
H28B 0.7138 0.2944 0.2229 0.047 Uiso calc R 1 . . H
H28C 0.7307 0.3343 0.1288 0.047 Uiso calc R 1 . . H
C29 0.2759(2) 0.4348(3) 0.03349(19) 0.0624(9) Uani d . 1 . . C
H29A 0.2670 0.4317 -0.0284 0.075 Uiso calc R 1 . . H
H29B 0.2543 0.4963 0.0537 0.075 Uiso calc R 1 . . H
H29C 0.2298 0.3877 0.0604 0.075 Uiso calc R 1 . . H
C30 0.4695(3) 0.49310(19) 0.01424(17) 0.0558(9) Uani d . 1 . . C
H30A 0.5468 0.4785 0.0226 0.067 Uiso calc R 1 . . H
H30B 0.4531 0.5533 0.0401 0.067 Uiso calc R 1 . . H
H30C 0.4534 0.4955 -0.0468 0.067 Uiso calc R 1 . . H
H1O 0.3520(14) 0.552(2) 0.822(2) 0.077(13) Uiso d D 1 . . H
H2O 0.575(2) 0.1992(11) 0.6498(19) 0.053(9) Uiso d D 1 . . H
H4O 0.2520(10) 0.265(2) 0.347(2) 0.075(11) Uiso d D 1 . . H

loop_
_atom_site_aniso_label
_atom_site_aniso_U_11
_atom_site_aniso_U_22
_atom_site_aniso_U_33
_atom_site_aniso_U_12
_atom_site_aniso_U_13
_atom_site_aniso_U_23
O1 0.0493(12) 0.0345(9) 0.0305(9) 0.0014(9) 0.0061(9) -0.0078(8)
O2 0.0380(10) 0.0246(8) 0.0420(10) 0.0053(8) -0.0054(8) 0.0077(8)
O3 0.0263(8) 0.0430(10) 0.0420(10) 0.0056(8) -0.0012(8) -0.0035(8)
O4 0.0287(10) 0.0413(10) 0.0602(12) -0.0150(9) -0.0005(9) 0.0013(9)
C1 0.0282(12) 0.0201(10) 0.0311(12) -0.0027(9) -0.0016(10) 0.0018(9)
C2 0.0424(14) 0.0223(11) 0.0329(13) -0.0019(11) 0.0013(11) -0.0024(10)
C3 0.0338(13) 0.0281(11) 0.0242(11) 0.0025(10) 0.0001(10) -0.0042(9)
C4 0.0304(12) 0.0247(10) 0.0245(11) -0.0014(10) 0.0003(10) 0.0004(9)
C5 0.0217(10) 0.0190(9) 0.0249(11) 0.0006(9) -0.0024(9) 0.0028(9)
C6 0.0271(12) 0.0191(10) 0.0274(12) -0.0018(10) 0.0002(10) 0.0033(9)
C7 0.0302(12) 0.0175(9) 0.0288(12) -0.0015(9) 0.0006(10) -0.0007(9)
C8 0.0216(11) 0.0186(9) 0.0248(11) -0.0032(9) 0.0004(9) 0.0014(9)
C9 0.0209(10) 0.0188(10) 0.0232(11) -0.0012(8) -0.0017(9) 0.0035(9)
C10 0.0216(10) 0.0199(10) 0.0240(11) -0.0012(9) -0.0017(9) 0.0010(9)
C11 0.0325(13) 0.0261(11) 0.0294(12) -0.0091(10) -0.0009(11) 0.0023(10)
C12 0.0296(12) 0.0234(11) 0.0262(11) -0.0041(10) 0.0031(10) 0.0056(9)
C13 0.0222(11) 0.0219(10) 0.0246(11) 0.0032(9) 0.0021(9) 0.0010(9)
C14 0.0232(10) 0.0197(10) 0.0261(11) -0.0009(9) 0.0000(10) 0.0008(9)
C15 0.0337(13) 0.0227(11) 0.0334(12) -0.0025(10) -0.0010(11) -0.0001(10)
C16 0.0402(14) 0.0244(11) 0.0358(13) -0.0005(11) -0.0032(12) -0.0067(10)
C17 0.0288(12) 0.0265(11) 0.0293(12) 0.0031(10) 0.0003(10) -0.0024(10)
C18 0.0246(11) 0.0240(11) 0.0236(11) 0.0004(10) 0.0009(9) 0.0009(9)
C19 0.0318(12) 0.0340(13) 0.0279(12) 0.0073(11) 0.0010(10) 0.0004(11)
C20 0.0339(13) 0.0491(15) 0.0267(12) 0.0120(12) -0.0044(11) -0.0006(12)
C21 0.0420(15) 0.0498(16) 0.0273(13) 0.0011(13) -0.0053(12) -0.0070(12)
C22 0.0425(14) 0.0379(13) 0.0317(13) 0.0044(12) 0.0017(12) -0.0076(11)
C23 0.0469(15) 0.0304(12) 0.0316(13) -0.0051(12) 0.0112(12) -0.0011(11)
C24 0.0451(15) 0.0379(13) 0.0297(13) 0.0062(12) -0.0047(12) 0.0014(11)
C25 0.0257(12) 0.0335(12) 0.0295(12) -0.0035(10) -0.0033(10) 0.0011(10)
C26 0.0302(12) 0.0315(12) 0.0322(12) 0.0065(11) -0.0035(11) -0.0013(11)
C27 0.0267(11) 0.0333(12) 0.0208(11) -0.0052(11) -0.0013(10) 0.0007(10)
C28 0.0315(13) 0.0440(14) 0.0425(15) 0.0090(12) 0.0035(12) -0.0002(12)
C29 0.0491(18) 0.098(3) 0.0399(17) 0.0270(18) -0.0109(14) -0.0056(17)
C30 0.086(2) 0.0484(17) 0.0335(15) 0.0080(17) 0.0013(16) 0.0053(13)

loop_
_atom_type_symbol
_atom_type_description
_atom_type_scat_dispersion_real
_atom_type_scat_dispersion_imag
_atom_type_scat_source
C C 0.0033 0.0000 'International Tables Vol C Tables 4.2.6.8 and 6.1.1.4'
H H 0.0000 0.0000 'International Tables Vol C Tables 4.2.6.8 and 6.1.1.4'
O O 0.0106 0.0000 'International Tables Vol C Tables 4.2.6.8 and 6.1.1.4'

loop_
_geom_angle_atom_site_label_1
_geom_angle_atom_site_label_2
_geom_angle_atom_site_label_3
_geom_angle
_geom_angle_publ_flag
C3 O1 H1O 109(2) ?
C6 O2 H2O 106(2) ?
C27 O4 H4O 111(2) ?
C2 C1 C10 114.96(18) ?
C2 C1 H1A 108.5 ?
C10 C1 H1A 108.5 ?
C2 C1 H1B 108.5 ?
C10 C1 H1B 108.5 ?
H1A C1 H1B 107.5 ?
C3 C2 C1 111.13(19) ?
C3 C2 H2A 109.4 ?
C1 C2 H2A 109.4 ?
C3 C2 H2B 109.4 ?
C1 C2 H2B 109.4 ?
H2A C2 H2B 108.0 ?
O1 C3 C2 108.56(18) y
O1 C3 C4 111.71(18) y
C2 C3 C4 112.83(19) y
O1 C3 H3 107.9 ?
C2 C3 H3 107.9 ?
C4 C3 H3 107.9 ?
C23 C4 C24 107.41(19) ?
C23 C4 C3 107.09(19) ?
C24 C4 C3 111.45(18) ?
C23 C4 C5 109.06(18) ?
C24 C4 C5 116.14(18) ?
C3 C4 C5 105.34(17) ?
C6 C5 C10 114.14(17) ?
C6 C5 C4 115.43(17) ?
C10 C5 C4 117.15(17) ?
C6 C5 H5 102.3 ?
C10 C5 H5 102.3 ?
C4 C5 H5 102.3 ?
O2 C6 C7 113.27(18) y
O2 C6 C5 113.40(17) y
C7 C6 C5 110.36(17) y
O2 C6 H6 106.4 ?
C7 C6 H6 106.4 ?
C5 C6 H6 106.4 ?
C6 C7 C8 117.22(18) ?
C6 C7 H7A 108.0 ?
C8 C7 H7A 108.0 ?
C6 C7 H7B 108.0 ?
C8 C7 H7B 108.0 ?
H7A C7 H7B 107.2 ?
C7 C8 C26 109.95(17) ?
C7 C8 C9 109.11(17) ?
C26 C8 C9 110.36(17) ?
C7 C8 C14 109.54(16) ?
C26 C8 C14 109.05(17) ?
C9 C8 C14 108.82(16) ?
C11 C9 C8 110.21(17) ?
C11 C9 C10 113.24(17) ?
C8 C9 C10 117.02(16) ?
C11 C9 H9 105.0 ?
C8 C9 H9 105.0 ?
C10 C9 H9 105.0 ?
C5 C10 C1 107.27(17) ?
C5 C10 C25 114.20(17) ?
C1 C10 C25 107.06(17) ?
C5 C10 C9 107.71(16) ?
C1 C10 C9 106.20(16) ?
C25 C10 C9 113.91(17) ?
C12 C11 C9 112.30(18) ?
C12 C11 H11A 109.1 ?
C9 C11 H11A 109.1 ?
C12 C11 H11B 109.1 ?
C9 C11 H11B 109.1 ?
H11A C11 H11B 107.9 ?
C13 C12 C11 126.3(2) ?
C13 C12 H12 116.9 ?
C11 C12 H12 116.9 ?
C12 C13 C18 119.8(2) y
C12 C13 C14 122.1(2) y
C18 C13 C14 118.09(18) y
C13 C14 C27 108.46(18) ?
C13 C14 C15 108.67(17) ?
C27 C14 C15 109.34(18) ?
C13 C14 C8 111.27(16) ?
C27 C14 C8 108.42(17) ?
C15 C14 C8 110.64(17) ?
C16 C15 C14 114.82(18) ?
C16 C15 H15A 108.6 ?
C14 C15 H15A 108.6 ?
C16 C15 H15B 108.6 ?
C14 C15 H15B 108.6 ?
H15A C15 H15B 107.5 ?
C17 C16 C15 112.24(19) ?
C17 C16 H16A 109.2 ?
C15 C16 H16A 109.2 ?
C17 C16 H16B 109.2 ?
C15 C16 H16B 109.2 ?
H16A C16 H16B 107.9 ?
C16 C17 C18 108.74(18) ?
C16 C17 C28 110.1(2) ?
C18 C17 C28 109.54(19) ?
C16 C17 C22 111.3(2) ?
C18 C17 C22 110.91(19) ?
C28 C17 C22 106.2(2) ?
C13 C18 C17 112.06(18) ?
C13 C18 C19 113.28(19) ?
C17 C18 C19 112.25(18) ?
C13 C18 H18 106.2 ?
C17 C18 H18 106.2 ?
C19 C18 H18 106.2 ?
C20 C19 C18 112.51(19) ?
C20 C19 H19A 109.1 ?
C18 C19 H19A 109.1 ?
C20 C19 H19B 109.1 ?
C18 C19 H19B 109.1 ?
H19A C19 H19B 107.8 ?
C21 C20 C30 113.0(2) ?
C21 C20 C29 107.9(2) ?
C30 C20 C29 108.5(2) ?
C21 C20 C19 107.9(2) ?
C30 C20 C19 110.3(2) ?
C29 C20 C19 109.2(2) ?
C22 C21 C20 112.9(2) ?
C22 C21 H21A 109.0 ?
C20 C21 H21A 109.0 ?
C22 C21 H21B 109.0 ?
C20 C21 H21B 109.0 ?
H21A C21 H21B 107.8 ?
C21 C22 C17 115.2(2) ?
C21 C22 H22A 108.5 ?
C17 C22 H22A 108.5 ?
C21 C22 H22B 108.5 ?
C17 C22 H22B 108.5 ?
H22A C22 H22B 107.5 ?
C4 C23 H23A 109.5 ?
C4 C23 H23B 109.5 ?
H23A C23 H23B 109.5 ?
C4 C23 H23C 109.5 ?
H23A C23 H23C 109.5 ?
H23B C23 H23C 109.5 ?
C4 C24 H24A 109.5 ?
C4 C24 H24B 109.5 ?
H24A C24 H24B 109.5 ?
C4 C24 H24C 109.5 ?
H24A C24 H24C 109.5 ?
H24B C24 H24C 109.5 ?
C10 C25 H25A 109.5 ?
C10 C25 H25B 109.5 ?
H25A C25 H25B 109.5 ?
C10 C25 H25C 109.5 ?
H25A C25 H25C 109.5 ?
H25B C25 H25C 109.5 ?
C8 C26 H26A 109.5 ?
C8 C26 H26B 109.5 ?
H26A C26 H26B 109.5 ?
C8 C26 H26C 109.5 ?
H26A C26 H26C 109.5 ?
H26B C26 H26C 109.5 ?
O3 C27 O4 123.0(2) y
O3 C27 C14 123.6(2) y
O4 C27 C14 113.4(2) y
C17 C28 H28A 109.5 ?
C17 C28 H28B 109.5 ?
H28A C28 H28B 109.5 ?
C17 C28 H28C 109.5 ?
H28A C28 H28C 109.5 ?
H28B C28 H28C 109.5 ?
C20 C29 H29A 109.5 ?
C20 C29 H29B 109.5 ?
H29A C29 H29B 109.5 ?
C20 C29 H29C 109.5 ?
H29A C29 H29C 109.5 ?
H29B C29 H29C 109.5 ?
C20 C30 H30A 109.5 ?
C20 C30 H30B 109.5 ?
H30A C30 H30B 109.5 ?
C20 C30 H30C 109.5 ?
H30A C30 H30C 109.5 ?
H30B C30 H30C 109.5 ?

loop_
_geom_bond_atom_site_label_1
_geom_bond_atom_site_label_2
_geom_bond_site_symmetry_2
_geom_bond_distance
_geom_bond_publ_flag
O1 C3 . 1.449(3) y
O1 H1O . 0.826(10) ?
O2 C6 . 1.443(3) y
O2 H2O . 0.817(10) ?
O3 C27 . 1.219(3) y
O4 C27 . 1.320(3) y
O4 H4O . 0.820(10) ?
C1 C2 . 1.525(3) ?
C1 C10 . 1.553(3) ?
C1 H1A . 0.9700 ?
C1 H1B . 0.9700 ?
C2 C3 . 1.512(3) ?
C2 H2A . 0.9700 ?
C2 H2B . 0.9700 ?
C3 C4 . 1.546(3) ?
C3 H3 . 0.9800 ?
C4 C23 . 1.526(3) ?
C4 C24 . 1.535(3) ?
C4 C5 . 1.573(3) ?
C5 C6 . 1.537(3) ?
C5 C10 . 1.551(3) ?
C5 H5 . 0.9800 ?
C6 C7 . 1.527(3) ?
C6 H6 . 0.9800 ?
C7 C8 . 1.543(3) ?
C7 H7A . 0.9700 ?
C7 H7B . 0.9700 ?
C8 C26 . 1.548(3) ?
C8 C9 . 1.562(3) ?
C8 C14 . 1.616(3) y
C9 C11 . 1.524(3) ?
C9 C10 . 1.576(3) ?
C9 H9 . 0.9800 ?
C10 C25 . 1.554(3) ?
C11 C12 . 1.489(3) y
C11 H11A . 0.9700 ?
C11 H11B . 0.9700 ?
C12 C13 . 1.323(3) y
C12 H12 . 0.9300 ?
C13 C18 . 1.526(3) ?
C13 C14 . 1.535(3) ?
C14 C27 . 1.550(3) ?
C14 C15 . 1.553(3) ?
C15 C16 . 1.535(3) ?
C15 H15A . 0.9700 ?
C15 H15B . 0.9700 ?
C16 C17 . 1.533(3) ?
C16 H16A . 0.9700 ?
C16 H16B . 0.9700 ?
C17 C18 . 1.537(3) ?
C17 C28 . 1.539(3) ?
C17 C22 . 1.541(3) ?
C18 C19 . 1.544(3) ?
C18 H18 . 0.9800 ?
C19 C20 . 1.539(3) ?
C19 H19A . 0.9700 ?
C19 H19B . 0.9700 ?
C20 C21 . 1.528(4) ?
C20 C30 . 1.531(4) ?
C20 C29 . 1.534(4) ?
C21 C22 . 1.510(3) ?
C21 H21A . 0.9700 ?
C21 H21B . 0.9700 ?
C22 H22A . 0.9700 ?
C22 H22B . 0.9700 ?
C23 H23A . 0.9600 ?
C23 H23B . 0.9600 ?
C23 H23C . 0.9600 ?
C24 H24A . 0.9600 ?
C24 H24B . 0.9600 ?
C24 H24C . 0.9600 ?
C25 H25A . 0.9600 ?
C25 H25B . 0.9600 ?
C25 H25C . 0.9600 ?
C26 H26A . 0.9600 ?
C26 H26B . 0.9600 ?
C26 H26C . 0.9600 ?
C28 H28A . 0.9600 ?
C28 H28B . 0.9600 ?
C28 H28C . 0.9600 ?
C29 H29A . 0.9600 ?
C29 H29B . 0.9600 ?
C29 H29C . 0.9600 ?
C30 H30A . 0.9600 ?
C30 H30B . 0.9600 ?
C30 H30C . 0.9600 ?

loop_
_geom_hbond_atom_site_label_D
_geom_hbond_atom_site_label_H
_geom_hbond_atom_site_label_A
_geom_hbond_site_symmetry_A
_geom_hbond_distance_DH
_geom_hbond_distance_HA
_geom_hbond_distance_DA
_geom_hbond_angle_DHA
_geom_hbond_publ_flag
O1 H1O O3 2_565 0.826(10) 2.255(19) 2.999(2) 150(3) y
O2 H2O O1 3_646 0.817(10) 1.975(14) 2.758(2) 160(3) y
O4 H4O O2 4_456 0.820(10) 1.940(14) 2.738(2) 164(3) y

loop_
_geom_torsion_atom_site_label_1
_geom_torsion_atom_site_label_2
_geom_torsion_atom_site_label_3
_geom_torsion_atom_site_label_4
_geom_torsion
_geom_torsion_publ_flag
C10 C1 C2 C3 -54.3(3) ?
C1 C2 C3 O1 -176.49(19) y
C1 C2 C3 C4 59.1(3) ?
O1 C3 C4 C23 63.7(2) y
C2 C3 C4 C23 -173.67(19) ?
O1 C3 C4 C24 -53.5(3) y
C2 C3 C4 C24 69.1(2) ?
O1 C3 C4 C5 179.73(18) y
C2 C3 C4 C5 -57.6(2) ?
C23 C4 C5 C6 -50.1(2) ?
C24 C4 C5 C6 71.4(3) ?
C3 C4 C5 C6 -164.77(18) ?
C23 C4 C5 C10 171.05(18) ?
C24 C4 C5 C10 -67.5(2) ?
C3 C4 C5 C10 56.4(2) ?
C10 C5 C6 O2 72.7(2) y
C4 C5 C6 O2 -67.3(2) y
C10 C5 C6 C7 -55.6(2) ?
C4 C5 C6 C7 164.36(18) ?
O2 C6 C7 C8 -76.6(2) y
C5 C6 C7 C8 51.7(3) ?
C6 C7 C8 C26 74.3(2) ?
C6 C7 C8 C9 -46.9(2) ?
C6 C7 C8 C14 -165.93(18) ?
C7 C8 C9 C11 178.62(18) ?
C26 C8 C9 C11 57.7(2) ?
C14 C8 C9 C11 -61.9(2) ?
C7 C8 C9 C10 47.3(2) ?
C26 C8 C9 C10 -73.6(2) ?
C14 C8 C9 C10 166.80(17) ?
C6 C5 C10 C1 168.63(17) ?
C4 C5 C10 C1 -52.0(2) ?
C6 C5 C10 C25 -72.9(2) ?
C4 C5 C10 C25 66.4(2) ?
C6 C5 C10 C9 54.7(2) ?
C4 C5 C10 C9 -165.97(17) ?
C2 C1 C10 C5 48.9(2) ?
C2 C1 C10 C25 -74.1(2) ?
C2 C1 C10 C9 163.86(19) ?
C11 C9 C10 C5 178.56(18) ?
C8 C9 C10 C5 -51.6(2) ?
C11 C9 C10 C1 63.9(2) ?
C8 C9 C10 C1 -166.23(17) ?
C11 C9 C10 C25 -53.7(2) ?
C8 C9 C10 C25 76.2(2) ?
C8 C9 C11 C12 47.0(2) ?
C10 C9 C11 C12 -179.72(19) ?
C9 C11 C12 C13 -14.2(3) ?
C11 C12 C13 C18 177.7(2) ?
C11 C12 C13 C14 -3.6(4) ?
C12 C13 C14 C27 107.1(2) ?
C18 C13 C14 C27 -74.2(2) ?
C12 C13 C14 C15 -134.1(2) ?
C18 C13 C14 C15 44.6(3) ?
C12 C13 C14 C8 -12.0(3) ?
C18 C13 C14 C8 166.68(18) ?
C7 C8 C14 C13 162.73(17) ?
C26 C8 C14 C13 -76.9(2) ?
C9 C8 C14 C13 43.5(2) ?
C7 C8 C14 C27 43.5(2) ?
C26 C8 C14 C27 163.90(17) ?
C9 C8 C14 C27 -75.7(2) ?
C7 C8 C14 C15 -76.4(2) ?
C26 C8 C14 C15 44.0(2) ?
C9 C8 C14 C15 164.44(17) ?
C13 C14 C15 C16 -46.2(3) ?
C27 C14 C15 C16 72.1(2) ?
C8 C14 C15 C16 -168.61(18) ?
C14 C15 C16 C17 55.8(3) ?
C15 C16 C17 C18 -57.6(2) ?
C15 C16 C17 C28 62.5(3) ?
C15 C16 C17 C22 179.99(19) ?
C12 C13 C18 C17 127.9(2) ?
C14 C13 C18 C17 -50.9(3) ?
C12 C13 C18 C19 -103.9(2) ?
C14 C13 C18 C19 77.4(2) ?
C16 C17 C18 C13 54.2(2) ?
C28 C17 C18 C13 -66.2(2) ?
C22 C17 C18 C13 176.89(19) ?
C16 C17 C18 C19 -74.6(2) ?
C28 C17 C18 C19 165.0(2) ?
C22 C17 C18 C19 48.1(2) ?
C13 C18 C19 C20 175.6(2) ?
C17 C18 C19 C20 -56.2(3) ?
C18 C19 C20 C21 58.4(3) ?
C18 C19 C20 C30 -65.5(3) ?
C18 C19 C20 C29 175.4(2) ?
C30 C20 C21 C22 66.2(3) ?
C29 C20 C21 C22 -173.9(2) ?
C19 C20 C21 C22 -56.0(3) ?
C20 C21 C22 C17 52.6(3) ?
C16 C17 C22 C21 74.1(3) ?
C18 C17 C22 C21 -47.1(3) ?
C28 C17 C22 C21 -166.1(2) ?
C13 C14 C27 O3 -43.0(3) y
C15 C14 C27 O3 -161.4(2) y
C8 C14 C27 O3 77.9(3) y
C13 C14 C27 O4 137.59(19) y
C15 C14 C27 O4 19.2(3) y
C8 C14 C27 O4 -101.5(2) y

loop_
_cod_related_entry_id
_cod_related_entry_database
_cod_related_entry_code
1 ChemSpider 21107575
